data_7130282
loop_
_publ_author_name
'Escomel, L\'eon'
'Abbott, Dan'
'Mougel, Victor'
'Veyre, Laurent'
'Thieuleux, Chloe'
'Camp, Cl\'ement'

_publ_section_title
;
 Highly Dispersed Silica-Supported Iridium and Iridium-Aluminium Catalysts
 for Methane Activation Prepared via Surface Organometallic Chemistry
;
_journal_name_full 'Chemical Communications'
_journal_paper_doi 10.1039/D2CC02139K
_journal_year 2022
_chemical_formula_moiety 'C32 H47 Al Ir2 O'
_chemical_formula_sum 'C32 H47 Al Ir2 O'
_chemical_formula_weight 859.07
_space_group_crystal_system monoclinic
_space_group_IT_number 14
_space_group_name_Hall '-P 2ybc'
_space_group_name_H-M_alt 'P 1 21/c 1'
_atom_sites_solution_hydrogens geom
_atom_sites_solution_primary dual
_audit_creation_date 2021-09-07
_audit_creation_method
;
Olex2 1.3
(compiled 2020.11.12 svn.r5f609507 for OlexSys, GUI svn.r6272)
;
_audit_update_record
;
2022-02-02 deposited with the CCDC.	2022-06-23 downloaded from the CCDC.
;
_cell_angle_alpha 90
_cell_angle_beta 93.526(4)
_cell_angle_gamma 90
_cell_formula_units_Z 4
_cell_length_a 8.8760(5)
_cell_length_b 20.4157(9)
_cell_length_c 18.4320(9)
_cell_measurement_reflns_used 19539
_cell_measurement_temperature 150.00(10)
_cell_measurement_theta_max 29.3130
_cell_measurement_theta_min 3.1050
_cell_volume 3333.7(3)
_computing_cell_refinement 'CrysAlisPro 1.171.40.82a (Rigaku OD, 2020)'
_computing_data_collection 'CrysAlisPro 1.171.40.82a (Rigaku OD, 2020)'
_computing_data_reduction 'CrysAlisPro 1.171.40.82a (Rigaku OD, 2020)'
_computing_molecular_graphics 'Olex2 1.3 (Dolomanov et al., 2009)'
_computing_publication_material 'Olex2 1.3 (Dolomanov et al., 2009)'
_computing_structure_refinement 'SHELXL 2018/3 (Sheldrick, 2015)'
_computing_structure_solution 'SHELXT  (Sheldrick, 2015)'
_diffrn_ambient_environment N~2~
_diffrn_ambient_temperature 150.00(10)
_diffrn_detector 'CCD plate'
_diffrn_detector_area_resol_mean 10.4685
_diffrn_detector_type Atlas
_diffrn_measured_fraction_theta_full 0.999
_diffrn_measured_fraction_theta_max 0.891
_diffrn_measurement_details
;
List of Runs (angles in degrees, time in seconds):

  # Type    Start    End  Width  t~exp~   \w     \q     \k     \f   Frames
#--------------------------------------------------------------------------
  1  \w    -90.00  31.00   1.00   52.13    --  -10.24 -19.00 120.00  121
  2  \w    -43.00  39.00   1.00   52.13    --  -10.24  77.00-120.00   82
  3  \w    -85.00  14.00   1.00   52.13    --  -10.24 -37.00   0.00   99
  4  \w      1.00  52.00   1.00   52.13    --   11.26 -99.00-180.00   51
  5  \w    -85.00  14.00   1.00   52.13    --  -10.24 -37.00-120.00   99
  6  \w      1.00  39.00   1.00   52.13    --   11.26 -99.00  60.00   38
;
_diffrn_measurement_device 'four-circle diffractometer'
_diffrn_measurement_device_type 'Xcalibur, Atlas, Gemini ultra'
_diffrn_measurement_method '\w scans'
_diffrn_orient_matrix_type 'CrysAlisPro convention (1999,Acta A55,543-557)'
_diffrn_orient_matrix_UB_11 0.0137783000
_diffrn_orient_matrix_UB_12 0.0148526000
_diffrn_orient_matrix_UB_13 -0.0337409000
_diffrn_orient_matrix_UB_21 0.0251174000
_diffrn_orient_matrix_UB_22 0.0289024000
_diffrn_orient_matrix_UB_23 0.0184718000
_diffrn_orient_matrix_UB_31 0.0747374000
_diffrn_orient_matrix_UB_32 -0.0123329000
_diffrn_orient_matrix_UB_33 0.0025552000
_diffrn_radiation_monochromator graphite
_diffrn_radiation_probe x-ray
_diffrn_radiation_type 'Mo K\a'
_diffrn_radiation_wavelength 0.71073
_diffrn_reflns_av_R_equivalents 0.0653
_diffrn_reflns_av_unetI/netI 0.0565
_diffrn_reflns_Laue_measured_fraction_full 0.999
_diffrn_reflns_Laue_measured_fraction_max 0.891
_diffrn_reflns_limit_h_max 11
_diffrn_reflns_limit_h_min -12
_diffrn_reflns_limit_k_max 26
_diffrn_reflns_limit_k_min -27
_diffrn_reflns_limit_l_max 25
_diffrn_reflns_limit_l_min -23
_diffrn_reflns_number 44351
_diffrn_reflns_point_group_measured_fraction_full 0.999
_diffrn_reflns_point_group_measured_fraction_max 0.891
_diffrn_reflns_theta_full 25.242
_diffrn_reflns_theta_max 29.817
_diffrn_reflns_theta_min 2.797
_diffrn_source 'fine-focus sealed X-ray tube'
_diffrn_source_type 'Enhance (Mo) X-ray Source'
_exptl_absorpt_coefficient_mu 8.022
_exptl_absorpt_correction_T_max 0.640
_exptl_absorpt_correction_T_min 0.274
_exptl_absorpt_correction_type analytical
_exptl_absorpt_process_details
;
CrysAlisPro 1.171.40.82a (Rigaku Oxford Diffraction, 2020)
Analytical numeric absorption correction using a multifaceted crystal
model based on expressions derived by R.C. Clark & J.S. Reid.
(Clark, R. C. & Reid, J. S. (1995). Acta Cryst. A51, 887-897)
Empirical absorption correction using spherical harmonics,
implemented in SCALE3 ABSPACK scaling algorithm.
;
_exptl_crystal_colour colourless
_exptl_crystal_colour_primary colourless
_exptl_crystal_density_diffrn 1.712
_exptl_crystal_description needle
_exptl_crystal_F_000 1656
_exptl_crystal_size_max 0.27
_exptl_crystal_size_mid 0.099
_exptl_crystal_size_min 0.058
_refine_diff_density_max 3.323
_refine_diff_density_min -3.806
_refine_diff_density_rms 0.414
_refine_ls_extinction_coef 0.00236(18)
_refine_ls_extinction_expression Fc^*^=kFc[1+0.001xFc^2^\l^3^/sin(2\q)]^-1/4^
_refine_ls_extinction_method 'SHELXL-2018/3 (Sheldrick 2018)'
_refine_ls_goodness_of_fit_ref 1.085
_refine_ls_hydrogen_treatment constr
_refine_ls_matrix_type full
_refine_ls_number_parameters 340
_refine_ls_number_reflns 8532
_refine_ls_number_restraints 135
_refine_ls_restrained_S_all 1.079
_refine_ls_R_factor_all 0.1013
_refine_ls_R_factor_gt 0.0767
_refine_ls_shift/su_max 0.000
_refine_ls_shift/su_mean 0.000
_refine_ls_structure_factor_coef Fsqd
_refine_ls_weighting_details 'w=1/[\s^2^(Fo^2^)+(0.0544P)^2^+173.7456P] where P=(Fo^2^+2Fc^2^)/3'
_refine_ls_weighting_scheme calc
_refine_ls_wR_factor_gt 0.1824
_refine_ls_wR_factor_ref 0.2096
_reflns_Friedel_coverage 0.000
_reflns_number_gt 6741
_reflns_number_total 8532
_reflns_threshold_expression 'I > 2\s(I)'
_cod_data_source_file d2cc02139k2.cif
_cod_data_source_block les494
_cod_database_code 7130282
_shelx_shelxl_version_number 2018/3
_chemical_oxdiff_formula 'C32 H47 Al1 Ir2 O1'
_shelx_space_group_comment
;
The symmetry employed for this shelxl refinement is uniquely defined
by the following loop, which should always be used as a source of
symmetry information in preference to the above space-group names.
They are only intended as comments.
;
_shelx_estimated_absorpt_t_max 0.653
_shelx_estimated_absorpt_t_min 0.221
_reflns_odcompleteness_completeness 99.81
_reflns_odcompleteness_iscentric 1
_reflns_odcompleteness_theta 26.32
_olex2_refinement_description
;
1. Fixed Uiso
 At 1.2 times of:
  All C(H) groups
 At 1.5 times of:
  All C(H,H,H) groups
2. Uiso/Uaniso restraints and constraints
C23 \\sim C24 \\sim C25 \\sim C26 \\sim C27 \\sim C28 \\sim C29 \\sim C30 \\sim
C31 \\sim C32: within 1.7A with sigma of 0.02 and sigma for terminal atoms of
0.04 within 1.7A
3. Rigid body (RIGU) restrains
 C23, C24, C25, C26, C27, C28, C29, C30, C31, C32
 with sigma for 1-2 distances of 0.004 and sigma for 1-3 distances of 0.004
4.a Ternary CH refined with riding coordinates:
 C7(H7), C10(H10)
4.b Aromatic/amide H refined with riding coordinates:
 C3(H3), C4(H4), C5(H5)
4.c Idealised Me refined as rotating group:
 C8(H8A,H8B,H8C), C9(H9A,H9B,H9C), C11(H11A,H11B,H11C), C12(H12A,H12B,H12C),
 C18(H18A,H18B,H18C), C19(H19A,H19B,H19C), C20(H20A,H20B,H20C), C21(H21A,H21B,
 H21C), C22(H22A,H22B,H22C), C28(H28A,H28B,H28C), C29(H29A,H29B,H29C), C30(H30A,
 H30B,H30C), C31(H31A,H31B,H31C), C32(H32A,H32B,H32C)
;
_olex2_date_sample_data_collection 2021-08-31
_olex2_diffrn_ambient_temperature_device 'Oxford Cryosystems'
_olex2_exptl_crystal_mounting_method 'The crystal was mounted on a nylon loop in perfluoroether oil'
_olex2_submission_original_sample_id LES494
_olex2_submission_special_instructions 'No special instructions were received'
_oxdiff_exptl_absorpt_empirical_details
;
Empirical correction (ABSPACK) includes:
- Absorption correction using spherical harmonics
- Frame scaling
;
_oxdiff_exptl_absorpt_empirical_full_max 1.512
_oxdiff_exptl_absorpt_empirical_full_min 0.670

loop_
_space_group_symop_operation_xyz
'x, y, z'
'-x, y+1/2, -z+1/2'
'-x, -y, -z'
'x, -y-1/2, z-1/2'

loop_
_atom_site_label
_atom_site_type_symbol
_atom_site_fract_x
_atom_site_fract_y
_atom_site_fract_z
_atom_site_U_iso_or_equiv
_atom_site_adp_type
_atom_site_occupancy
_atom_site_site_symmetry_order
_atom_site_calc_flag
_atom_site_refinement_flags_posn
_atom_site_refinement_flags_adp
_atom_site_refinement_flags_occupancy
_atom_site_disorder_assembly
_atom_site_disorder_group
Ir1 Ir 0.74595(6) 0.43233(2) 0.39674(3) 0.02659(18) Uani 1 1 d . . . . .
Ir2 Ir 0.66693(7) 0.51081(3) 0.17133(3) 0.03325(19) Uani 1 1 d . . . . .
Al1 Al 0.6725(5) 0.43319(19) 0.2689(2) 0.0270(8) Uani 1 1 d . . . . .
O1 O 0.6046(11) 0.3555(5) 0.2471(5) 0.030(2) Uani 1 1 d . . . . .
C1 C 0.5295(14) 0.3283(6) 0.1893(7) 0.024(2) Uani 1 1 d . . . . .
C2 C 0.3639(17) 0.3326(7) 0.1841(8) 0.032(3) Uani 1 1 d . . . . .
C3 C 0.2914(18) 0.2983(8) 0.1278(9) 0.038(3) Uani 1 1 d . . . . .
H3 H 0.186581 0.299854 0.122623 0.046 Uiso 1 1 calc R U . . .
C4 C 0.3667(19) 0.2623(8) 0.0792(8) 0.040(4) Uani 1 1 d . . . . .
H4 H 0.313006 0.239017 0.042744 0.049 Uiso 1 1 calc R U . . .
C5 C 0.5214(18) 0.2603(8) 0.0842(9) 0.038(3) Uani 1 1 d . . . . .
H5 H 0.571701 0.236097 0.050421 0.046 Uiso 1 1 calc R U . . .
C6 C 0.6032(16) 0.2931(6) 0.1379(7) 0.027(3) Uani 1 1 d . . . . .
C7 C 0.2823(19) 0.3717(9) 0.2367(9) 0.042(4) Uani 1 1 d . . . . .
H7 H 0.356343 0.389065 0.273370 0.050 Uiso 1 1 calc R U . . .
C8 C 0.199(2) 0.4300(9) 0.1989(12) 0.053(5) Uani 1 1 d . . . . .
H8A H 0.271569 0.461765 0.184755 0.079 Uiso 1 1 calc R U . . .
H8B H 0.132976 0.449835 0.231854 0.079 Uiso 1 1 calc R U . . .
H8C H 0.141164 0.414743 0.156548 0.079 Uiso 1 1 calc R U . . .
C9 C 0.168(2) 0.3300(10) 0.2756(10) 0.053(5) Uani 1 1 d . . . . .
H9A H 0.091669 0.314105 0.240702 0.079 Uiso 1 1 calc R U . . .
H9B H 0.121583 0.356197 0.311255 0.079 Uiso 1 1 calc R U . . .
H9C H 0.218810 0.293502 0.299045 0.079 Uiso 1 1 calc R U . . .
C10 C 0.7771(16) 0.2925(7) 0.1417(8) 0.033(3) Uani 1 1 d . . . . .
H10 H 0.813530 0.320587 0.182181 0.039 Uiso 1 1 calc R U . . .
C11 C 0.8345(18) 0.3206(11) 0.0715(10) 0.051(4) Uani 1 1 d . . . . .
H11A H 0.789052 0.297335 0.030495 0.076 Uiso 1 1 calc R U . . .
H11B H 0.942211 0.316067 0.072236 0.076 Uiso 1 1 calc R U . . .
H11C H 0.808121 0.366169 0.067625 0.076 Uiso 1 1 calc R U . . .
C12 C 0.8361(19) 0.2227(9) 0.1568(10) 0.047(4) Uani 1 1 d . . . . .
H12A H 0.795832 0.206377 0.200446 0.071 Uiso 1 1 calc R U . . .
H12B H 0.944332 0.223457 0.162636 0.071 Uiso 1 1 calc R U . . .
H12C H 0.805064 0.194761 0.116763 0.071 Uiso 1 1 calc R U . . .
C13 C 0.7915(16) 0.3290(6) 0.4280(7) 0.028(3) Uani 1 1 d . . . . .
C14 C 0.6369(17) 0.3421(7) 0.4355(7) 0.030(3) Uani 1 1 d . . . . .
C15 C 0.6248(15) 0.3901(6) 0.4900(7) 0.027(3) Uani 1 1 d . . . . .
C16 C 0.7726(17) 0.4082(7) 0.5144(7) 0.030(3) Uani 1 1 d . . . . .
C17 C 0.8752(16) 0.3717(6) 0.4769(7) 0.028(3) Uani 1 1 d . . . . .
C18 C 0.847(2) 0.2756(8) 0.3802(9) 0.043(4) Uani 1 1 d . . . . .
H18A H 0.799743 0.280222 0.332073 0.065 Uiso 1 1 calc R U . . .
H18B H 0.821045 0.233755 0.399636 0.065 Uiso 1 1 calc R U . . .
H18C H 0.954147 0.278854 0.378166 0.065 Uiso 1 1 calc R U . . .
C19 C 0.5052(17) 0.3030(8) 0.3994(8) 0.037(3) Uani 1 1 d . . . . .
H19A H 0.414259 0.328349 0.399882 0.055 Uiso 1 1 calc R U . . .
H19B H 0.492914 0.262885 0.425600 0.055 Uiso 1 1 calc R U . . .
H19C H 0.526098 0.293143 0.350057 0.055 Uiso 1 1 calc R U . . .
C20 C 0.482(2) 0.4125(8) 0.5215(10) 0.044(4) Uani 1 1 d . . . . .
H20A H 0.499099 0.454136 0.544904 0.066 Uiso 1 1 calc R U . . .
H20B H 0.452214 0.381025 0.556486 0.066 Uiso 1 1 calc R U . . .
H20C H 0.404214 0.416786 0.483422 0.066 Uiso 1 1 calc R U . . .
C21 C 0.817(2) 0.4541(9) 0.5775(8) 0.046(4) Uani 1 1 d . . . . .
H21A H 0.910255 0.475657 0.568385 0.069 Uiso 1 1 calc R U . . .
H21B H 0.829901 0.429261 0.621695 0.069 Uiso 1 1 calc R U . . .
H21C H 0.739436 0.486258 0.582168 0.069 Uiso 1 1 calc R U . . .
C22 C 1.0466(17) 0.3673(9) 0.4927(9) 0.044(4) Uani 1 1 d . . . . .
H22A H 1.093668 0.355589 0.449032 0.066 Uiso 1 1 calc R U . . .
H22B H 1.069024 0.334724 0.529292 0.066 Uiso 1 1 calc R U . . .
H22C H 1.084364 0.409041 0.509655 0.066 Uiso 1 1 calc R U . . .
C23 C 0.585(2) 0.5987(8) 0.1152(10) 0.051(3) Uani 1 1 d . U . . .
C24 C 0.592(2) 0.6124(8) 0.1890(11) 0.052(3) Uani 1 1 d . U . . .
C25 C 0.733(3) 0.6100(9) 0.2158(12) 0.058(3) Uani 1 1 d . U . . .
C26 C 0.822(2) 0.5929(9) 0.1647(13) 0.061(3) Uani 1 1 d . U . . .
C27 C 0.739(3) 0.5861(9) 0.0965(11) 0.061(4) Uani 1 1 d . U . . .
C28 C 0.449(4) 0.6036(13) 0.0608(17) 0.101(8) Uani 1 1 d . U . . .
H28A H 0.461391 0.573741 0.021355 0.151 Uiso 1 1 calc R U . . .
H28B H 0.440707 0.647480 0.042289 0.151 Uiso 1 1 calc R U . . .
H28C H 0.358766 0.592564 0.084392 0.151 Uiso 1 1 calc R U . . .
C29 C 0.457(3) 0.6361(13) 0.2313(16) 0.089(7) Uani 1 1 d . U . . .
H29A H 0.364570 0.619031 0.208641 0.134 Uiso 1 1 calc R U . . .
H29B H 0.453102 0.683134 0.230805 0.134 Uiso 1 1 calc R U . . .
H29C H 0.468299 0.620932 0.280588 0.134 Uiso 1 1 calc R U . . .
C30 C 0.792(4) 0.6273(12) 0.2957(14) 0.096(8) Uani 1 1 d . U . . .
H30A H 0.749763 0.597175 0.328929 0.145 Uiso 1 1 calc R U . . .
H30B H 0.761551 0.671122 0.307072 0.145 Uiso 1 1 calc R U . . .
H30C H 0.899930 0.624350 0.299935 0.145 Uiso 1 1 calc R U . . .
C31 C 1.002(3) 0.5923(15) 0.169(2) 0.108(9) Uani 1 1 d . U . . .
H31A H 1.038414 0.581564 0.217810 0.162 Uiso 1 1 calc R U . . .
H31B H 1.038172 0.634819 0.156530 0.162 Uiso 1 1 calc R U . . .
H31C H 1.036459 0.560286 0.136036 0.162 Uiso 1 1 calc R U . . .
C32 C 0.794(4) 0.5775(16) 0.0221(16) 0.112(9) Uani 1 1 d . U . . .
H32A H 0.864185 0.541846 0.022318 0.168 Uiso 1 1 calc R U . . .
H32B H 0.842611 0.617012 0.007726 0.168 Uiso 1 1 calc R U . . .
H32C H 0.709643 0.568280 -0.011568 0.168 Uiso 1 1 calc R U . . .

loop_
_atom_site_aniso_label
_atom_site_aniso_U_11
_atom_site_aniso_U_22
_atom_site_aniso_U_33
_atom_site_aniso_U_23
_atom_site_aniso_U_13
_atom_site_aniso_U_12
Ir1 0.0337(3) 0.0245(3) 0.0212(3) 0.00018(18) -0.00093(19) -0.0031(2)
Ir2 0.0443(4) 0.0291(3) 0.0257(3) 0.0053(2) -0.0029(2) -0.0030(2)
Al1 0.030(2) 0.0232(18) 0.028(2) -0.0044(15) 0.0027(16) -0.0036(15)
O1 0.034(5) 0.030(5) 0.025(5) 0.000(4) -0.003(4) 0.000(4)
C1 0.022(6) 0.021(6) 0.027(6) 0.004(5) -0.005(5) -0.003(5)
C2 0.039(8) 0.031(7) 0.027(7) 0.007(5) 0.011(6) -0.007(6)
C3 0.031(7) 0.043(8) 0.040(8) -0.008(7) -0.007(6) -0.007(6)
C4 0.045(9) 0.042(8) 0.032(8) -0.017(6) -0.011(7) -0.010(7)
C5 0.036(8) 0.042(8) 0.036(8) -0.007(6) 0.001(6) 0.001(7)
C6 0.033(7) 0.023(6) 0.023(6) -0.004(5) -0.004(5) 0.001(5)
C7 0.038(8) 0.050(9) 0.037(8) -0.007(7) 0.006(7) -0.004(7)
C8 0.036(9) 0.053(11) 0.071(13) -0.007(9) 0.014(9) 0.007(8)
C9 0.042(10) 0.072(13) 0.045(10) 0.007(9) 0.009(8) -0.005(9)
C10 0.032(7) 0.033(7) 0.033(7) -0.002(6) 0.001(6) 0.002(6)
C11 0.028(8) 0.078(13) 0.046(10) 0.006(9) 0.003(7) 0.004(8)
C12 0.036(8) 0.059(11) 0.045(9) -0.015(8) -0.008(7) 0.014(8)
C13 0.033(7) 0.018(6) 0.031(7) 0.008(5) 0.000(5) 0.003(5)
C14 0.040(8) 0.031(7) 0.018(6) 0.011(5) 0.001(5) -0.005(6)
C15 0.033(7) 0.024(6) 0.023(6) 0.010(5) 0.000(5) -0.007(5)
C16 0.040(8) 0.035(7) 0.017(6) 0.007(5) 0.008(5) 0.011(6)
C17 0.039(7) 0.025(6) 0.019(6) 0.008(5) 0.002(5) 0.005(5)
C18 0.060(11) 0.031(7) 0.040(9) 0.003(6) 0.013(8) -0.004(7)
C19 0.033(8) 0.052(9) 0.025(7) 0.001(6) -0.003(6) -0.013(7)
C20 0.050(10) 0.034(8) 0.048(9) 0.000(7) 0.017(8) 0.004(7)
C21 0.068(12) 0.054(10) 0.016(6) -0.002(6) 0.002(7) 0.006(9)
C22 0.027(7) 0.059(10) 0.044(9) 0.008(8) -0.004(6) 0.006(7)
C23 0.077(8) 0.025(6) 0.051(6) 0.022(5) 0.001(5) 0.003(6)
C24 0.075(7) 0.024(6) 0.059(7) 0.005(6) 0.008(6) 0.001(6)
C25 0.080(8) 0.029(7) 0.062(7) 0.001(6) -0.006(6) -0.016(6)
C26 0.070(7) 0.036(7) 0.078(8) 0.029(7) 0.008(6) -0.010(7)
C27 0.093(8) 0.034(7) 0.059(7) 0.022(6) 0.024(6) 0.003(7)
C28 0.123(14) 0.065(14) 0.106(16) 0.015(14) -0.051(14) 0.005(14)
C29 0.106(14) 0.063(13) 0.102(16) -0.003(13) 0.041(13) 0.018(12)
C30 0.15(2) 0.052(12) 0.079(11) -0.014(11) -0.035(12) -0.028(14)
C31 0.069(9) 0.088(17) 0.17(2) 0.059(17) 0.017(11) -0.005(12)
C32 0.16(2) 0.10(2) 0.075(11) 0.011(14) 0.054(13) 0.007(19)

loop_
_atom_type_symbol
_atom_type_description
_atom_type_scat_dispersion_real
_atom_type_scat_dispersion_imag
_atom_type_scat_source
C C 0.0033 0.0016 'International Tables Vol C Tables 4.2.6.8 and 6.1.1.4'
H H 0.0000 0.0000 'International Tables Vol C Tables 4.2.6.8 and 6.1.1.4'
Al Al 0.0645 0.0514 'International Tables Vol C Tables 4.2.6.8 and 6.1.1.4'
Ir Ir -1.4442 7.9887 'International Tables Vol C Tables 4.2.6.8 and 6.1.1.4'
O O 0.0106 0.0060 'International Tables Vol C Tables 4.2.6.8 and 6.1.1.4'

loop_
_exptl_crystal_face_index_h
_exptl_crystal_face_index_k
_exptl_crystal_face_index_l
_exptl_crystal_face_perp_dist
0 1 2 0.0493
0 -1 -2 0.0493
-2 1 -1 0.1308
2 -1 1 0.1308
1 27 -9 0.0290
-1 -27 9 0.0290
-12 1 3 0.1333
12 -1 -3 0.1333

loop_
_geom_angle_atom_site_label_1
_geom_angle_atom_site_label_2
_geom_angle_atom_site_label_3
_geom_angle
_geom_angle_site_symmetry_1
_geom_angle_site_symmetry_3
_geom_angle_publ_flag
C13 Ir1 Al1 107.2(4) . . ?
C13 Ir1 C14 37.1(5) . . ?
C13 Ir1 C15 61.7(5) . . ?
C13 Ir1 C16 61.9(5) . . ?
C14 Ir1 Al1 102.9(4) . . ?
C14 Ir1 C15 36.8(5) . . ?
C14 Ir1 C16 61.6(5) . . ?
C15 Ir1 Al1 129.5(4) . . ?
C16 Ir1 Al1 164.5(4) . . ?
C16 Ir1 C15 36.7(5) . . ?
C17 Ir1 Al1 139.6(4) . . ?
C17 Ir1 C13 37.8(5) . . ?
C17 Ir1 C14 62.3(5) . . ?
C17 Ir1 C15 61.7(5) . . ?
C17 Ir1 C16 36.7(5) . . ?
C23 Ir2 Al1 153.3(5) . . ?
C23 Ir2 C24 36.9(7) . . ?
C23 Ir2 C25 60.2(8) . . ?
C23 Ir2 C26 62.2(8) . . ?
C23 Ir2 C27 39.0(8) . . ?
C24 Ir2 Al1 120.2(5) . . ?
C24 Ir2 C25 34.4(8) . . ?
C25 Ir2 Al1 109.2(5) . . ?
C26 Ir2 Al1 124.6(6) . . ?
C26 Ir2 C24 58.9(8) . . ?
C26 Ir2 C25 34.5(8) . . ?
C26 Ir2 C27 38.1(8) . . ?
C27 Ir2 Al1 160.9(7) . . ?
C27 Ir2 C24 62.3(7) . . ?
C27 Ir2 C25 61.1(8) . . ?
Ir2 Al1 Ir1 137.06(17) . . ?
O1 Al1 Ir1 106.8(4) . . ?
O1 Al1 Ir2 116.1(4) . . ?
C1 O1 Al1 135.3(9) . . ?
O1 C1 C2 118.3(12) . . ?
O1 C1 C6 121.7(12) . . ?
C6 C1 C2 119.8(12) . . ?
C1 C2 C7 121.1(13) . . ?
C3 C2 C1 116.0(13) . . ?
C3 C2 C7 122.9(14) . . ?
C2 C3 H3 118.6 . . ?
C4 C3 C2 122.9(15) . . ?
C4 C3 H3 118.6 . . ?
C3 C4 H4 120.0 . . ?
C3 C4 C5 120.0(13) . . ?
C5 C4 H4 120.0 . . ?
C4 C5 H5 119.4 . . ?
C6 C5 C4 121.3(14) . . ?
C6 C5 H5 119.4 . . ?
C1 C6 C10 119.2(11) . . ?
C5 C6 C1 119.9(13) . . ?
C5 C6 C10 120.9(13) . . ?
C2 C7 H7 108.3 . . ?
C2 C7 C8 111.1(14) . . ?
C2 C7 C9 111.8(14) . . ?
C8 C7 H7 108.3 . . ?
C9 C7 H7 108.3 . . ?
C9 C7 C8 109.1(14) . . ?
C7 C8 H8A 109.5 . . ?
C7 C8 H8B 109.5 . . ?
C7 C8 H8C 109.5 . . ?
H8A C8 H8B 109.5 . . ?
H8A C8 H8C 109.5 . . ?
H8B C8 H8C 109.5 . . ?
C7 C9 H9A 109.5 . . ?
C7 C9 H9B 109.5 . . ?
C7 C9 H9C 109.5 . . ?
H9A C9 H9B 109.5 . . ?
H9A C9 H9C 109.5 . . ?
H9B C9 H9C 109.5 . . ?
C6 C10 H10 108.2 . . ?
C11 C10 C6 110.0(12) . . ?
C11 C10 H10 108.2 . . ?
C11 C10 C12 111.9(14) . . ?
C12 C10 C6 110.2(12) . . ?
C12 C10 H10 108.2 . . ?
C10 C11 H11A 109.5 . . ?
C10 C11 H11B 109.5 . . ?
C10 C11 H11C 109.5 . . ?
H11A C11 H11B 109.5 . . ?
H11A C11 H11C 109.5 . . ?
H11B C11 H11C 109.5 . . ?
C10 C12 H12A 109.5 . . ?
C10 C12 H12B 109.5 . . ?
C10 C12 H12C 109.5 . . ?
H12A C12 H12B 109.5 . . ?
H12A C12 H12C 109.5 . . ?
H12B C12 H12C 109.5 . . ?
C14 C13 Ir1 71.5(7) . . ?
C14 C13 C17 107.1(12) . . ?
C14 C13 C18 123.2(13) . . ?
C17 C13 Ir1 70.4(7) . . ?
C17 C13 C18 129.6(13) . . ?
C18 C13 Ir1 126.7(10) . . ?
C13 C14 Ir1 71.4(7) . . ?
C13 C14 C15 108.5(12) . . ?
C13 C14 C19 125.3(13) . . ?
C15 C14 Ir1 72.9(7) . . ?
C15 C14 C19 125.5(13) . . ?
C19 C14 Ir1 129.0(9) . . ?
C14 C15 Ir1 70.2(7) . . ?
C14 C15 C20 126.3(13) . . ?
C16 C15 Ir1 70.5(7) . . ?
C16 C15 C14 107.4(12) . . ?
C16 C15 C20 126.0(13) . . ?
C20 C15 Ir1 129.4(10) . . ?
C15 C16 Ir1 72.9(7) . . ?
C15 C16 C21 126.6(13) . . ?
C17 C16 Ir1 70.6(7) . . ?
C17 C16 C15 109.0(13) . . ?
C17 C16 C21 124.0(14) . . ?
C21 C16 Ir1 127.9(10) . . ?
C13 C17 Ir1 71.9(7) . . ?
C13 C17 C22 123.8(13) . . ?
C16 C17 Ir1 72.6(8) . . ?
C16 C17 C13 108.0(13) . . ?
C16 C17 C22 127.4(14) . . ?
C22 C17 Ir1 129.1(10) . . ?
C13 C18 H18A 109.5 . . ?
C13 C18 H18B 109.5 . . ?
C13 C18 H18C 109.5 . . ?
H18A C18 H18B 109.5 . . ?
H18A C18 H18C 109.5 . . ?
H18B C18 H18C 109.5 . . ?
C14 C19 H19A 109.5 . . ?
C14 C19 H19B 109.5 . . ?
C14 C19 H19C 109.5 . . ?
H19A C19 H19B 109.5 . . ?
H19A C19 H19C 109.5 . . ?
H19B C19 H19C 109.5 . . ?
C15 C20 H20A 109.5 . . ?
C15 C20 H20B 109.5 . . ?
C15 C20 H20C 109.5 . . ?
H20A C20 H20B 109.5 . . ?
H20A C20 H20C 109.5 . . ?
H20B C20 H20C 109.5 . . ?
C16 C21 H21A 109.5 . . ?
C16 C21 H21B 109.5 . . ?
C16 C21 H21C 109.5 . . ?
H21A C21 H21B 109.5 . . ?
H21A C21 H21C 109.5 . . ?
H21B C21 H21C 109.5 . . ?
C17 C22 H22A 109.5 . . ?
C17 C22 H22B 109.5 . . ?
C17 C22 H22C 109.5 . . ?
H22A C22 H22B 109.5 . . ?
H22A C22 H22C 109.5 . . ?
H22B C22 H22C 109.5 . . ?
C24 C23 Ir2 72.9(9) . . ?
C24 C23 C27 106.2(18) . . ?
C24 C23 C28 128(2) . . ?
C27 C23 Ir2 70.9(9) . . ?
C27 C23 C28 125(2) . . ?
C28 C23 Ir2 126.6(15) . . ?
C23 C24 Ir2 70.3(10) . . ?
C23 C24 C29 124(2) . . ?
C25 C24 Ir2 74.4(11) . . ?
C25 C24 C23 110(2) . . ?
C25 C24 C29 125(2) . . ?
C29 C24 Ir2 128.1(14) . . ?
C24 C25 Ir2 71.1(11) . . ?
C24 C25 C30 126(2) . . ?
C26 C25 Ir2 69.9(12) . . ?
C26 C25 C24 110(2) . . ?
C26 C25 C30 124(2) . . ?
C30 C25 Ir2 127.5(14) . . ?
C25 C26 Ir2 75.7(11) . . ?
C25 C26 C27 111(2) . . ?
C25 C26 C31 128(2) . . ?
C27 C26 Ir2 71.2(11) . . ?
C27 C26 C31 121(2) . . ?
C31 C26 Ir2 128.8(15) . . ?
C23 C27 Ir2 70.1(9) . . ?
C23 C27 C32 127(2) . . ?
C26 C27 Ir2 70.7(10) . . ?
C26 C27 C23 102.7(18) . . ?
C26 C27 C32 130(3) . . ?
C32 C27 Ir2 128.4(17) . . ?
C23 C28 H28A 109.5 . . ?
C23 C28 H28B 109.5 . . ?
C23 C28 H28C 109.5 . . ?
H28A C28 H28B 109.5 . . ?
H28A C28 H28C 109.5 . . ?
H28B C28 H28C 109.5 . . ?
C24 C29 H29A 109.5 . . ?
C24 C29 H29B 109.5 . . ?
C24 C29 H29C 109.5 . . ?
H29A C29 H29B 109.5 . . ?
H29A C29 H29C 109.5 . . ?
H29B C29 H29C 109.5 . . ?
C25 C30 H30A 109.5 . . ?
C25 C30 H30B 109.5 . . ?
C25 C30 H30C 109.5 . . ?
H30A C30 H30B 109.5 . . ?
H30A C30 H30C 109.5 . . ?
H30B C30 H30C 109.5 . . ?
C26 C31 H31A 109.5 . . ?
C26 C31 H31B 109.5 . . ?
C26 C31 H31C 109.5 . . ?
H31A C31 H31B 109.5 . . ?
H31A C31 H31C 109.5 . . ?
H31B C31 H31C 109.5 . . ?
C27 C32 H32A 109.5 . . ?
C27 C32 H32B 109.5 . . ?
C27 C32 H32C 109.5 . . ?
H32A C32 H32B 109.5 . . ?
H32A C32 H32C 109.5 . . ?
H32B C32 H32C 109.5 . . ?

loop_
_geom_bond_atom_site_label_1
_geom_bond_atom_site_label_2
_geom_bond_distance
_geom_bond_site_symmetry_2
_geom_bond_publ_flag
Ir1 Al1 2.405(4) . ?
Ir1 C13 2.217(12) . ?
Ir1 C14 2.218(13) . ?
Ir1 C15 2.253(12) . ?
Ir1 C16 2.223(12) . ?
Ir1 C17 2.197(12) . ?
Ir2 Al1 2.396(4) . ?
Ir2 C23 2.176(15) . ?
Ir2 C24 2.209(17) . ?
Ir2 C25 2.249(17) . ?
Ir2 C26 2.179(18) . ?
Ir2 C27 2.187(17) . ?
Al1 O1 1.735(10) . ?
O1 C1 1.341(15) . ?
C1 C2 1.470(19) . ?
C1 C6 1.385(18) . ?
C2 C3 1.38(2) . ?
C2 C7 1.48(2) . ?
C3 H3 0.9300 . ?
C3 C4 1.36(2) . ?
C4 H4 0.9300 . ?
C4 C5 1.37(2) . ?
C5 H5 0.9300 . ?
C5 C6 1.367(19) . ?
C6 C10 1.54(2) . ?
C7 H7 0.9800 . ?
C7 C8 1.54(3) . ?
C7 C9 1.54(2) . ?
C8 H8A 0.9600 . ?
C8 H8B 0.9600 . ?
C8 H8C 0.9600 . ?
C9 H9A 0.9600 . ?
C9 H9B 0.9600 . ?
C9 H9C 0.9600 . ?
C10 H10 0.9800 . ?
C10 C11 1.53(2) . ?
C10 C12 1.54(2) . ?
C11 H11A 0.9600 . ?
C11 H11B 0.9600 . ?
C11 H11C 0.9600 . ?
C12 H12A 0.9600 . ?
C12 H12B 0.9600 . ?
C12 H12C 0.9600 . ?
C13 C14 1.41(2) . ?
C13 C17 1.428(19) . ?
C13 C18 1.50(2) . ?
C14 C15 1.413(19) . ?
C14 C19 1.534(19) . ?
C15 C16 1.41(2) . ?
C15 C20 1.50(2) . ?
C16 C17 1.393(18) . ?
C16 C21 1.53(2) . ?
C17 C22 1.53(2) . ?
C18 H18A 0.9600 . ?
C18 H18B 0.9600 . ?
C18 H18C 0.9600 . ?
C19 H19A 0.9600 . ?
C19 H19B 0.9600 . ?
C19 H19C 0.9600 . ?
C20 H20A 0.9600 . ?
C20 H20B 0.9600 . ?
C20 H20C 0.9600 . ?
C21 H21A 0.9600 . ?
C21 H21B 0.9600 . ?
C21 H21C 0.9600 . ?
C22 H22A 0.9600 . ?
C22 H22B 0.9600 . ?
C22 H22C 0.9600 . ?
C23 C24 1.39(3) . ?
C23 C27 1.46(3) . ?
C23 C28 1.52(3) . ?
C24 C25 1.32(3) . ?
C24 C29 1.55(3) . ?
C25 C26 1.31(3) . ?
C25 C30 1.57(3) . ?
C26 C27 1.42(3) . ?
C26 C31 1.59(3) . ?
C27 C32 1.49(3) . ?
C28 H28A 0.9600 . ?
C28 H28B 0.9600 . ?
C28 H28C 0.9600 . ?
C29 H29A 0.9600 . ?
C29 H29B 0.9600 . ?
C29 H29C 0.9600 . ?
C30 H30A 0.9600 . ?
C30 H30B 0.9600 . ?
C30 H30C 0.9600 . ?
C31 H31A 0.9600 . ?
C31 H31B 0.9600 . ?
C31 H31C 0.9600 . ?
C32 H32A 0.9600 . ?
C32 H32B 0.9600 . ?
C32 H32C 0.9600 . ?

loop_
_geom_torsion_atom_site_label_1
_geom_torsion_atom_site_label_2
_geom_torsion_atom_site_label_3
_geom_torsion_atom_site_label_4
_geom_torsion
_geom_torsion_site_symmetry_1
_geom_torsion_site_symmetry_2
_geom_torsion_site_symmetry_3
_geom_torsion_site_symmetry_4
_geom_torsion_publ_flag
Ir1 Al1 O1 C1 168.7(12) . . . . ?
Ir1 C13 C14 C15 -63.9(9) . . . . ?
Ir1 C13 C14 C19 125.1(13) . . . . ?
Ir1 C13 C17 C16 64.1(9) . . . . ?
Ir1 C13 C17 C22 -125.4(13) . . . . ?
Ir1 C14 C15 C16 -61.0(9) . . . . ?
Ir1 C14 C15 C20 124.9(14) . . . . ?
Ir1 C15 C16 C17 -61.8(9) . . . . ?
Ir1 C15 C16 C21 124.9(14) . . . . ?
Ir1 C16 C17 C13 -63.6(9) . . . . ?
Ir1 C16 C17 C22 126.3(14) . . . . ?
Ir2 Al1 O1 C1 -10.4(14) . . . . ?
Ir2 C23 C24 C25 64.1(13) . . . . ?
Ir2 C23 C24 C29 -123.3(19) . . . . ?
Ir2 C23 C27 C26 -63.8(11) . . . . ?
Ir2 C23 C27 C32 124(2) . . . . ?
Ir2 C24 C25 C26 59.3(14) . . . . ?
Ir2 C24 C25 C30 -123.2(19) . . . . ?
Ir2 C25 C26 C27 63.1(13) . . . . ?
Ir2 C25 C26 C31 -128(2) . . . . ?
Ir2 C26 C27 C23 63.4(11) . . . . ?
Ir2 C26 C27 C32 -124(2) . . . . ?
Al1 O1 C1 C2 -85.9(15) . . . . ?
Al1 O1 C1 C6 98.5(15) . . . . ?
O1 C1 C2 C3 -173.7(12) . . . . ?
O1 C1 C2 C7 6.4(19) . . . . ?
O1 C1 C6 C5 172.9(13) . . . . ?
O1 C1 C6 C10 -7.9(19) . . . . ?
C1 C2 C3 C4 0(2) . . . . ?
C1 C2 C7 C8 115.0(15) . . . . ?
C1 C2 C7 C9 -122.9(15) . . . . ?
C1 C6 C10 C11 -120.1(15) . . . . ?
C1 C6 C10 C12 116.0(14) . . . . ?
C2 C1 C6 C5 -3(2) . . . . ?
C2 C1 C6 C10 176.5(12) . . . . ?
C2 C3 C4 C5 -2(3) . . . . ?
C3 C2 C7 C8 -65(2) . . . . ?
C3 C2 C7 C9 57(2) . . . . ?
C3 C4 C5 C6 1(3) . . . . ?
C4 C5 C6 C1 1(2) . . . . ?
C4 C5 C6 C10 -178.0(15) . . . . ?
C5 C6 C10 C11 59.0(19) . . . . ?
C5 C6 C10 C12 -64.9(18) . . . . ?
C6 C1 C2 C3 2.0(19) . . . . ?
C6 C1 C2 C7 -177.9(13) . . . . ?
C7 C2 C3 C4 180.0(16) . . . . ?
C13 C14 C15 Ir1 62.9(9) . . . . ?
C13 C14 C15 C16 2.0(14) . . . . ?
C13 C14 C15 C20 -172.1(13) . . . . ?
C14 C13 C17 Ir1 -62.4(9) . . . . ?
C14 C13 C17 C16 1.7(14) . . . . ?
C14 C13 C17 C22 172.1(12) . . . . ?
C14 C15 C16 Ir1 60.9(9) . . . . ?
C14 C15 C16 C17 -0.9(14) . . . . ?
C14 C15 C16 C21 -174.3(13) . . . . ?
C15 C16 C17 Ir1 63.2(9) . . . . ?
C15 C16 C17 C13 -0.5(14) . . . . ?
C15 C16 C17 C22 -170.5(13) . . . . ?
C17 C13 C14 Ir1 61.7(8) . . . . ?
C17 C13 C14 C15 -2.2(14) . . . . ?
C17 C13 C14 C19 -173.2(12) . . . . ?
C18 C13 C14 Ir1 -122.3(13) . . . . ?
C18 C13 C14 C15 173.8(12) . . . . ?
C18 C13 C14 C19 3(2) . . . . ?
C18 C13 C17 Ir1 121.9(14) . . . . ?
C18 C13 C17 C16 -174.0(13) . . . . ?
C18 C13 C17 C22 -4(2) . . . . ?
C19 C14 C15 Ir1 -126.1(13) . . . . ?
C19 C14 C15 C16 172.9(12) . . . . ?
C19 C14 C15 C20 -1(2) . . . . ?
C20 C15 C16 Ir1 -125.0(13) . . . . ?
C20 C15 C16 C17 173.2(13) . . . . ?
C20 C15 C16 C21 0(2) . . . . ?
C21 C16 C17 Ir1 -123.3(14) . . . . ?
C21 C16 C17 C13 173.1(13) . . . . ?
C21 C16 C17 C22 3(2) . . . . ?
C23 C24 C25 Ir2 -61.5(12) . . . . ?
C23 C24 C25 C26 -2(2) . . . . ?
C23 C24 C25 C30 175.3(18) . . . . ?
C24 C23 C27 Ir2 64.8(11) . . . . ?
C24 C23 C27 C26 1.1(18) . . . . ?
C24 C23 C27 C32 -171(2) . . . . ?
C24 C25 C26 Ir2 -60.0(13) . . . . ?
C24 C25 C26 C27 3(2) . . . . ?
C24 C25 C26 C31 171.7(19) . . . . ?
C25 C26 C27 Ir2 -65.9(13) . . . . ?
C25 C26 C27 C23 -3(2) . . . . ?
C25 C26 C27 C32 170(2) . . . . ?
C27 C23 C24 Ir2 -63.5(11) . . . . ?
C27 C23 C24 C25 0.6(19) . . . . ?
C27 C23 C24 C29 173.2(18) . . . . ?
C28 C23 C24 Ir2 123(2) . . . . ?
C28 C23 C24 C25 -172.4(19) . . . . ?
C28 C23 C24 C29 0(3) . . . . ?
C28 C23 C27 Ir2 -121.8(19) . . . . ?
C28 C23 C27 C26 174.4(18) . . . . ?
C28 C23 C27 C32 2(3) . . . . ?
C29 C24 C25 Ir2 126.0(19) . . . . ?
C29 C24 C25 C26 -174.8(18) . . . . ?
C29 C24 C25 C30 3(3) . . . . ?
C30 C25 C26 Ir2 122.3(19) . . . . ?
C30 C25 C26 C27 -174.6(17) . . . . ?
C30 C25 C26 C31 -6(3) . . . . ?
C31 C26 C27 Ir2 124.6(19) . . . . ?
C31 C26 C27 C23 -172.0(18) . . . . ?
C31 C26 C27 C32 0(3) . . . . ?

loop_
_exptl_oxdiff_crystal_face_indexfrac_h
_exptl_oxdiff_crystal_face_indexfrac_k
_exptl_oxdiff_crystal_face_indexfrac_l
_exptl_oxdiff_crystal_face_x
_exptl_oxdiff_crystal_face_y
_exptl_oxdiff_crystal_face_z
0.0008 0.9993 1.9989 -0.0526 0.0658 -0.0072
-0.0008 -0.9993 -1.9989 0.0526 -0.0658 0.0072
-2.0007 0.9914 -0.9964 0.0208 -0.0400 -0.1643
2.0007 -0.9914 0.9964 -0.0208 0.0400 0.1643
0.8479 26.7879 -9.4157 0.7272 0.6216 -0.2911
-0.8479 -26.7879 9.4157 -0.7272 -0.6216 0.2911
-12.4859 0.5238 3.3985 -0.2789 -0.2357 -0.9309
12.4859 -0.5238 -3.3985 0.2789 0.2357 0.9309
